data_4341096
loop_
_publ_author_name
'Yadav, Dhirendra'
'Siwatch, Rahul Kumar'
'Mukherjee, Goutam'
'Rajaraman, Gopalan'
'Nagendran, Selvarajan'

_publ_section_title
;
 Use of thio and seleno germanones as ligands: silver(i) halide complexes
 with ge&#x2550;e\\rightarrow ag-I (e = s, se) moieties and
 chalcogen-dependent argentophilic interaction.
;
_journal_issue 19
_journal_name_full 'Inorganic chemistry'
_journal_page_first 10054
_journal_page_last 10059
_journal_paper_doi 10.1021/ic5008389
_journal_volume 53
_journal_year 2014
_chemical_formula_moiety 'C42 H56 Ag2 Ge2 I2 N4 Se2'
_chemical_formula_sum 'C42 H56 Ag2 Ge2 I2 N4 Se2'
_chemical_formula_weight 1389.59
_chemical_name_systematic
; 
 ? 
;
_space_group_IT_number 14
_symmetry_cell_setting monoclinic
_symmetry_space_group_name_Hall '-P 2yn'
_symmetry_space_group_name_H-M 'P 1 21/n 1'
_atom_sites_solution_hydrogens geom
_atom_sites_solution_primary direct
_atom_sites_solution_secondary difmap
_audit_creation_method SHELXL-97
_cell_angle_alpha 90.00
_cell_angle_beta 95.258(2)
_cell_angle_gamma 90.00
_cell_formula_units_Z 2
_cell_length_a 12.6196(17)
_cell_length_b 13.5552(18)
_cell_length_c 13.8275(19)
_cell_measurement_temperature 100(2)
_cell_volume 2355.4(6)
_computing_cell_refinement 'Bruker SMART'
_computing_data_collection 'Bruker SMART'
_computing_data_reduction 'Bruker SAINT'
_computing_molecular_graphics 'Bruker SHELXTL'
_computing_publication_material 'Bruker SHELXTL'
_computing_structure_refinement 'SHELXL-97 (Sheldrick, 1997)'
_computing_structure_solution 'SHELXS-97 (Sheldrick, 1990)'
_diffrn_ambient_temperature 100(2)
_diffrn_measured_fraction_theta_full 0.999
_diffrn_measured_fraction_theta_max 0.999
_diffrn_measurement_device_type 'CCD area detector'
_diffrn_measurement_method 'phi and omega scans'
_diffrn_radiation_monochromator graphite
_diffrn_radiation_source 'fine-focus sealed tube'
_diffrn_radiation_type MoK\a
_diffrn_radiation_wavelength 0.71073
_diffrn_reflns_av_R_equivalents 0.0327
_diffrn_reflns_av_sigmaI/netI 0.0389
_diffrn_reflns_limit_h_max 14
_diffrn_reflns_limit_h_min -14
_diffrn_reflns_limit_k_max 16
_diffrn_reflns_limit_k_min -12
_diffrn_reflns_limit_l_max 16
_diffrn_reflns_limit_l_min -16
_diffrn_reflns_number 12128
_diffrn_reflns_theta_full 24.99
_diffrn_reflns_theta_max 24.99
_diffrn_reflns_theta_min 2.09
_exptl_absorpt_coefficient_mu 4.972
_exptl_absorpt_correction_T_max 0.389
_exptl_absorpt_correction_T_min 0.295
_exptl_absorpt_correction_type multi-scan
_exptl_absorpt_process_details '(SADABS; Bruker, 2000)'
_exptl_crystal_colour yellow
_exptl_crystal_density_diffrn 1.959
_exptl_crystal_density_method 'not measured'
_exptl_crystal_description block
_exptl_crystal_F_000 1336.0
_exptl_crystal_size_max 0.315
_exptl_crystal_size_mid 0.211
_exptl_crystal_size_min 0.190
_refine_diff_density_max 0.753
_refine_diff_density_min -0.419
_refine_diff_density_rms 0.120
_refine_ls_extinction_method none
_refine_ls_goodness_of_fit_ref 1.049
_refine_ls_hydrogen_treatment mixed
_refine_ls_matrix_type full
_refine_ls_number_parameters 250
_refine_ls_number_reflns 4129
_refine_ls_number_restraints 0
_refine_ls_restrained_S_all 1.049
_refine_ls_R_factor_all 0.0356
_refine_ls_R_factor_gt 0.0286
_refine_ls_shift/su_max 0.001
_refine_ls_shift/su_mean 0.000
_refine_ls_structure_factor_coef Fsqd
_refine_ls_weighting_details 'calc w=1/[\s^2^(Fo^2^)+(0.0375P)^2^+0.1900P] where P=(Fo^2^+2Fc^2^)/3'
_refine_ls_weighting_scheme calc
_refine_ls_wR_factor_gt 0.0693
_refine_ls_wR_factor_ref 0.0717
_reflns_number_gt 3571
_reflns_number_total 4134
_reflns_threshold_expression >2sigma(I)
_cod_data_source_file ic5008389_si_001.cif
_cod_data_source_block compound6
_cod_depositor_comments 'Adding full bibliography for 4341093--4341096.cif.'
_cod_original_sg_symbol_H-M 'P 21/n'
_cod_database_code 4341096

loop_
_symmetry_equiv_pos_as_xyz
'x, y, z'
'-x+1/2, y+1/2, -z+1/2'
'-x, -y, -z'
'x-1/2, -y-1/2, z-1/2'

loop_
_atom_site_label
_atom_site_type_symbol
_atom_site_fract_x
_atom_site_fract_y
_atom_site_fract_z
_atom_site_U_iso_or_equiv
_atom_site_adp_type
_atom_site_occupancy
_atom_site_symmetry_multiplicity
_atom_site_calc_flag
_atom_site_refinement_flags
Ag1 Ag 0.39208(3) 0.01956(2) 0.02829(3) 0.02424(10) Uani 1 1 d .
I1 I 0.56598(2) 0.09141(2) 0.13929(2) 0.02583(10) Uani 1 1 d .
Se1 Se 0.19241(3) 0.03237(3) 0.03981(3) 0.01871(11) Uani 1 1 d .
Ge1 Ge 0.18929(3) 0.18526(3) 0.10588(3) 0.01465(11) Uani 1 1 d .
N1 N 0.2768(3) 0.2800(2) 0.0504(2) 0.0177(8) Uani 1 1 d .
N2 N 0.2701(3) 0.2158(2) 0.2246(2) 0.0154(7) Uani 1 1 d .
C1 C 0.3594(3) 0.3075(3) 0.1118(3) 0.0165(9) Uani 1 1 d .
C2 C 0.4530(3) 0.3476(3) 0.0821(3) 0.0233(10) Uani 1 1 d .
H2 H 0.4580 0.3433 0.0156 0.028 Uiso 1 1 calc R
C3 C 0.5403(3) 0.3925(3) 0.1327(3) 0.0266(10) Uani 1 1 d .
H3 H 0.5959 0.4078 0.0956 0.032 Uiso 1 1 calc R
C4 C 0.5568(3) 0.4177(3) 0.2288(3) 0.0268(10) Uani 1 1 d .
H4 H 0.6182 0.4530 0.2485 0.032 Uiso 1 1 calc R
C5 C 0.4894(3) 0.3950(3) 0.2987(3) 0.0213(9) Uani 1 1 d .
H5 H 0.5066 0.4238 0.3592 0.026 Uiso 1 1 calc R
C6 C 0.3994(3) 0.3351(3) 0.2921(3) 0.0189(9) Uani 1 1 d .
H6 H 0.3688 0.3278 0.3504 0.023 Uiso 1 1 calc R
C7 C 0.3460(3) 0.2836(3) 0.2139(3) 0.0164(9) Uani 1 1 d .
C8 C 0.2610(4) 0.3060(3) -0.0562(3) 0.0242(10) Uani 1 1 d .
C9 C 0.2482(3) 0.1709(3) 0.3208(3) 0.0217(10) Uani 1 1 d .
C10 C 0.3309(4) 0.2417(4) -0.1148(3) 0.0376(13) Uani 1 1 d .
H10A H 0.4038 0.2475 -0.0887 0.056 Uiso 1 1 calc R
H10B H 0.3242 0.2629 -0.1813 0.056 Uiso 1 1 calc R
H10C H 0.3088 0.1741 -0.1114 0.056 Uiso 1 1 calc R
C11 C 0.1457(4) 0.2867(4) -0.0914(4) 0.0376(12) Uani 1 1 d .
H11A H 0.1282 0.2195 -0.0781 0.056 Uiso 1 1 calc R
H11B H 0.1350 0.2985 -0.1600 0.056 Uiso 1 1 calc R
H11C H 0.1008 0.3300 -0.0583 0.056 Uiso 1 1 calc R
C12 C 0.2796(4) 0.4161(3) -0.0717(3) 0.0307(11) Uani 1 1 d .
H12A H 0.2438 0.4534 -0.0255 0.046 Uiso 1 1 calc R
H12B H 0.2521 0.4342 -0.1363 0.046 Uiso 1 1 calc R
H12C H 0.3545 0.4297 -0.0632 0.046 Uiso 1 1 calc R
C13 C 0.1776(4) 0.0799(3) 0.2989(3) 0.0329(12) Uani 1 1 d .
H13A H 0.1133 0.0993 0.2612 0.049 Uiso 1 1 calc R
H13B H 0.1603 0.0508 0.3588 0.049 Uiso 1 1 calc R
H13C H 0.2150 0.0327 0.2630 0.049 Uiso 1 1 calc R
C14 C 0.1852(4) 0.2445(3) 0.3793(3) 0.0284(11) Uani 1 1 d .
H14A H 0.2265 0.3033 0.3919 0.043 Uiso 1 1 calc R
H14B H 0.1708 0.2149 0.4398 0.043 Uiso 1 1 calc R
H14C H 0.1193 0.2608 0.3426 0.043 Uiso 1 1 calc R
C15 C 0.3505(4) 0.1343(3) 0.3768(3) 0.0250(10) Uani 1 1 d .
H15A H 0.3920 0.0985 0.3338 0.038 Uiso 1 1 calc R
H15B H 0.3331 0.0917 0.4286 0.038 Uiso 1 1 calc R
H15C H 0.3907 0.1896 0.4035 0.038 Uiso 1 1 calc R
C16 C 0.0478(3) 0.2374(3) 0.1167(3) 0.0178(9) Uani 1 1 d .
C17 C -0.0408(3) 0.1764(3) 0.0951(3) 0.0211(9) Uani 1 1 d .
H17 H -0.0319 0.1119 0.0744 0.025 Uiso 1 1 calc R
C18 C 0.0329(4) 0.3337(3) 0.1476(3) 0.0259(10) Uani 1 1 d .
H18 H 0.0917 0.3742 0.1622 0.031 Uiso 1 1 calc R
C19 C -0.1422(4) 0.2129(3) 0.1049(3) 0.0271(10) Uani 1 1 d .
H19 H -0.2014 0.1728 0.0911 0.032 Uiso 1 1 calc R
C20 C -0.0684(4) 0.3702(4) 0.1569(3) 0.0320(11) Uani 1 1 d .
H20 H -0.0776 0.4347 0.1774 0.038 Uiso 1 1 calc R
C21 C -0.1550(4) 0.3100(4) 0.1354(3) 0.0311(12) Uani 1 1 d .
H21 H -0.2230 0.3342 0.1413 0.037 Uiso 1 1 calc R

loop_
_atom_site_aniso_label
_atom_site_aniso_U_11
_atom_site_aniso_U_22
_atom_site_aniso_U_33
_atom_site_aniso_U_23
_atom_site_aniso_U_13
_atom_site_aniso_U_12
Ag1 0.02127(19) 0.0226(2) 0.0291(2) -0.00117(14) 0.00387(14) 0.00079(13)
I1 0.02561(17) 0.02741(18) 0.02429(17) -0.00797(12) 0.00125(12) -0.00051(12)
Se1 0.0199(2) 0.0141(2) 0.0222(2) -0.00384(16) 0.00171(18) -0.00221(16)
Ge1 0.0164(2) 0.0132(2) 0.0142(2) -0.00052(16) 0.00083(17) -0.00268(17)
N1 0.0239(19) 0.0160(18) 0.0140(18) 0.0010(14) 0.0046(15) -0.0062(15)
N2 0.0186(18) 0.0144(17) 0.0129(18) 0.0003(13) -0.0001(14) -0.0033(14)
C1 0.019(2) 0.009(2) 0.022(2) -0.0005(16) 0.0045(18) 0.0030(16)
C2 0.025(2) 0.018(2) 0.029(3) 0.0028(18) 0.009(2) -0.0014(19)
C3 0.023(2) 0.017(2) 0.041(3) 0.0018(19) 0.008(2) -0.0041(18)
C4 0.016(2) 0.019(2) 0.044(3) -0.001(2) -0.002(2) -0.0042(18)
C5 0.020(2) 0.014(2) 0.028(2) -0.0039(18) -0.0053(18) 0.0051(17)
C6 0.020(2) 0.011(2) 0.025(2) -0.0017(17) -0.0011(18) 0.0028(17)
C7 0.019(2) 0.013(2) 0.018(2) -0.0015(16) 0.0043(17) 0.0013(17)
C8 0.036(3) 0.021(2) 0.015(2) 0.0033(17) 0.0036(19) -0.007(2)
C9 0.027(2) 0.023(2) 0.014(2) 0.0035(17) -0.0026(18) -0.0114(19)
C10 0.063(4) 0.031(3) 0.021(3) -0.003(2) 0.014(2) -0.001(3)
C11 0.052(3) 0.034(3) 0.025(3) 0.009(2) -0.007(2) -0.018(2)
C12 0.041(3) 0.022(3) 0.028(3) 0.007(2) 0.000(2) -0.005(2)
C13 0.047(3) 0.034(3) 0.017(2) 0.0091(19) -0.001(2) -0.019(2)
C14 0.029(3) 0.038(3) 0.020(2) 0.001(2) 0.007(2) -0.005(2)
C15 0.035(3) 0.022(2) 0.018(2) 0.0003(18) -0.0031(19) 0.002(2)
C16 0.021(2) 0.019(2) 0.013(2) 0.0011(16) -0.0007(17) 0.0008(17)
C17 0.014(2) 0.029(2) 0.021(2) 0.0051(18) 0.0000(17) -0.0020(18)
C18 0.030(3) 0.021(2) 0.027(3) -0.0033(19) -0.002(2) -0.0007(19)
C19 0.024(2) 0.038(3) 0.020(2) 0.004(2) 0.0036(19) -0.004(2)
C20 0.040(3) 0.031(3) 0.025(3) 0.000(2) -0.001(2) 0.017(2)
C21 0.018(2) 0.054(3) 0.021(3) 0.006(2) 0.0025(19) 0.014(2)

loop_
_atom_type_symbol
_atom_type_description
_atom_type_scat_dispersion_real
_atom_type_scat_dispersion_imag
_atom_type_scat_source
C C 0.0033 0.0016 'International Tables Vol C Tables 4.2.6.8 and 6.1.1.4'
H H 0.0000 0.0000 'International Tables Vol C Tables 4.2.6.8 and 6.1.1.4'
N N 0.0061 0.0033 'International Tables Vol C Tables 4.2.6.8 and 6.1.1.4'
Ge Ge 0.1547 1.8001 'International Tables Vol C Tables 4.2.6.8 and 6.1.1.4'
Se Se -0.0929 2.2259 'International Tables Vol C Tables 4.2.6.8 and 6.1.1.4'
Ag Ag -0.8971 1.1015 'International Tables Vol C Tables 4.2.6.8 and 6.1.1.4'
I I -0.4742 1.8119 'International Tables Vol C Tables 4.2.6.8 and 6.1.1.4'

loop_
_geom_angle_atom_site_label_1
_geom_angle_atom_site_label_2
_geom_angle_atom_site_label_3
_geom_angle
_geom_angle_site_symmetry_1
_geom_angle_site_symmetry_3
Se1 Ag1 I1 133.441(18) . .
Se1 Ag1 I1 110.196(16) . 3_655
I1 Ag1 I1 116.353(14) . 3_655
Se1 Ag1 Ag1 166.47(2) . 3_655
I1 Ag1 Ag1 60.048(15) . 3_655
I1 Ag1 Ag1 56.305(12) 3_655 3_655
Ag1 I1 Ag1 63.646(14) . 3_655
Ge1 Se1 Ag1 98.129(19) . .
N2 Ge1 N1 85.17(14) . .
N2 Ge1 C16 106.24(15) . .
N1 Ge1 C16 110.97(16) . .
N2 Ge1 Se1 121.37(10) . .
N1 Ge1 Se1 115.01(10) . .
C16 Ge1 Se1 114.48(12) . .
C1 N1 C8 125.5(3) . .
C1 N1 Ge1 112.4(3) . .
C8 N1 Ge1 121.4(3) . .
C7 N2 C9 124.2(3) . .
C7 N2 Ge1 112.7(3) . .
C9 N2 Ge1 123.1(2) . .
N1 C1 C2 123.6(4) . .
N1 C1 C7 113.3(3) . .
C2 C1 C7 122.9(4) . .
C3 C2 C1 132.5(4) . .
C3 C2 H2 113.8 . .
C1 C2 H2 113.8 . .
C4 C3 C2 129.8(4) . .
C4 C3 H3 115.1 . .
C2 C3 H3 115.1 . .
C3 C4 C5 125.1(4) . .
C3 C4 H4 117.4 . .
C5 C4 H4 117.4 . .
C4 C5 C6 129.5(4) . .
C4 C5 H5 115.3 . .
C6 C5 H5 115.3 . .
C5 C6 C7 132.2(4) . .
C5 C6 H6 113.9 . .
C7 C6 H6 113.9 . .
N2 C7 C6 123.4(4) . .
N2 C7 C1 113.7(3) . .
C6 C7 C1 122.5(4) . .
N1 C8 C11 108.1(3) . .
N1 C8 C10 110.8(4) . .
C11 C8 C10 108.4(4) . .
N1 C8 C12 110.9(3) . .
C11 C8 C12 106.2(4) . .
C10 C8 C12 112.3(4) . .
N2 C9 C15 111.3(3) . .
N2 C9 C13 107.5(3) . .
C15 C9 C13 106.7(4) . .
N2 C9 C14 110.2(3) . .
C15 C9 C14 113.2(4) . .
C13 C9 C14 107.7(4) . .
C8 C10 H10A 109.5 . .
C8 C10 H10B 109.5 . .
H10A C10 H10B 109.5 . .
C8 C10 H10C 109.5 . .
H10A C10 H10C 109.5 . .
H10B C10 H10C 109.5 . .
C8 C11 H11A 109.5 . .
C8 C11 H11B 109.5 . .
H11A C11 H11B 109.5 . .
C8 C11 H11C 109.5 . .
H11A C11 H11C 109.5 . .
H11B C11 H11C 109.5 . .
C8 C12 H12A 109.5 . .
C8 C12 H12B 109.5 . .
H12A C12 H12B 109.5 . .
C8 C12 H12C 109.5 . .
H12A C12 H12C 109.5 . .
H12B C12 H12C 109.5 . .
C9 C13 H13A 109.5 . .
C9 C13 H13B 109.5 . .
H13A C13 H13B 109.5 . .
C9 C13 H13C 109.5 . .
H13A C13 H13C 109.5 . .
H13B C13 H13C 109.5 . .
C9 C14 H14A 109.5 . .
C9 C14 H14B 109.5 . .
H14A C14 H14B 109.5 . .
C9 C14 H14C 109.5 . .
H14A C14 H14C 109.5 . .
H14B C14 H14C 109.5 . .
C9 C15 H15A 109.5 . .
C9 C15 H15B 109.5 . .
H15A C15 H15B 109.5 . .
C9 C15 H15C 109.5 . .
H15A C15 H15C 109.5 . .
H15B C15 H15C 109.5 . .
C18 C16 C17 119.4(4) . .
C18 C16 Ge1 121.1(3) . .
C17 C16 Ge1 119.4(3) . .
C19 C17 C16 119.5(4) . .
C19 C17 H17 120.2 . .
C16 C17 H17 120.2 . .
C20 C18 C16 121.0(4) . .
C20 C18 H18 119.5 . .
C16 C18 H18 119.5 . .
C17 C19 C21 119.9(4) . .
C17 C19 H19 120.1 . .
C21 C19 H19 120.1 . .
C21 C20 C18 119.3(4) . .
C21 C20 H20 120.4 . .
C18 C20 H20 120.4 . .
C20 C21 C19 120.9(4) . .
C20 C21 H21 119.6 . .
C19 C21 H21 119.6 . .

loop_
_geom_bond_atom_site_label_1
_geom_bond_atom_site_label_2
_geom_bond_distance
_geom_bond_site_symmetry_2
Ag1 Se1 2.5452(6) .
Ag1 I1 2.7392(5) .
Ag1 I1 2.8526(5) 3_655
Ag1 Ag1 2.9502(7) 3_655
I1 Ag1 2.8526(5) 3_655
Se1 Ge1 2.2668(6) .
Ge1 N2 1.898(3) .
Ge1 N1 1.901(3) .
Ge1 C16 1.939(4) .
N1 C1 1.336(5) .
N1 C8 1.511(5) .
N2 C7 1.344(5) .
N2 C9 1.511(5) .
C1 C2 1.395(6) .
C1 C7 1.473(5) .
C2 C3 1.389(6) .
C2 H2 0.9300 .
C3 C4 1.370(6) .
C3 H3 0.9300 .
C4 C5 1.380(6) .
C4 H4 0.9300 .
C5 C6 1.392(6) .
C5 H5 0.9300 .
C6 C7 1.406(6) .
C6 H6 0.9300 .
C8 C11 1.514(6) .
C8 C10 1.526(6) .
C8 C12 1.529(6) .
C9 C15 1.526(6) .
C9 C13 1.536(6) .
C9 C14 1.549(6) .
C10 H10A 0.9600 .
C10 H10B 0.9600 .
C10 H10C 0.9600 .
C11 H11A 0.9600 .
C11 H11B 0.9600 .
C11 H11C 0.9600 .
C12 H12A 0.9600 .
C12 H12B 0.9600 .
C12 H12C 0.9600 .
C13 H13A 0.9600 .
C13 H13B 0.9600 .
C13 H13C 0.9600 .
C14 H14A 0.9600 .
C14 H14B 0.9600 .
C14 H14C 0.9600 .
C15 H15A 0.9600 .
C15 H15B 0.9600 .
C15 H15C 0.9600 .
C16 C18 1.392(6) .
C16 C17 1.401(6) .
C17 C19 1.389(6) .
C17 H17 0.9300 .
C18 C20 1.387(6) .
C18 H18 0.9300 .
C19 C21 1.395(6) .
C19 H19 0.9300 .
C20 C21 1.375(7) .
C20 H20 0.9300 .
C21 H21 0.9300 .

loop_
_geom_torsion_atom_site_label_1
_geom_torsion_atom_site_label_2
_geom_torsion_atom_site_label_3
_geom_torsion_atom_site_label_4
_geom_torsion
_geom_torsion_site_symmetry_1
_geom_torsion_site_symmetry_4
Se1 Ag1 I1 Ag1 -178.74(3) . 3_655
I1 Ag1 I1 Ag1 0.0 3_655 3_655
I1 Ag1 Se1 Ge1 32.59(3) . .
I1 Ag1 Se1 Ge1 -146.206(18) 3_655 .
Ag1 Ag1 Se1 Ge1 -142.75(9) 3_655 .
Ag1 Se1 Ge1 N2 -56.93(12) . .
Ag1 Se1 Ge1 N1 43.18(12) . .
Ag1 Se1 Ge1 C16 173.46(13) . .
N2 Ge1 N1 C1 10.8(3) . .
C16 Ge1 N1 C1 116.4(3) . .
Se1 Ge1 N1 C1 -111.7(3) . .
N2 Ge1 N1 C8 -178.2(3) . .
C16 Ge1 N1 C8 -72.7(3) . .
Se1 Ge1 N1 C8 59.3(3) . .
N1 Ge1 N2 C7 -0.8(3) . .
C16 Ge1 N2 C7 -111.3(3) . .
Se1 Ge1 N2 C7 115.6(2) . .
N1 Ge1 N2 C9 177.2(3) . .
C16 Ge1 N2 C9 66.7(3) . .
Se1 Ge1 N2 C9 -66.4(3) . .
C8 N1 C1 C2 -13.3(6) . .
Ge1 N1 C1 C2 157.2(3) . .
C8 N1 C1 C7 171.7(3) . .
Ge1 N1 C1 C7 -17.9(4) . .
N1 C1 C2 C3 169.8(4) . .
C7 C1 C2 C3 -15.7(7) . .
C1 C2 C3 C4 -5.5(8) . .
C2 C3 C4 C5 5.7(8) . .
C3 C4 C5 C6 7.5(7) . .
C4 C5 C6 C7 -3.4(8) . .
C9 N2 C7 C6 -13.2(6) . .
Ge1 N2 C7 C6 164.8(3) . .
C9 N2 C7 C1 173.5(3) . .
Ge1 N2 C7 C1 -8.5(4) . .
C5 C6 C7 N2 168.4(4) . .
C5 C6 C7 C1 -18.9(7) . .
N1 C1 C7 N2 17.6(5) . .
C2 C1 C7 N2 -157.5(4) . .
N1 C1 C7 C6 -155.7(4) . .
C2 C1 C7 C6 29.2(6) . .
C1 N1 C8 C11 -163.8(4) . .
Ge1 N1 C8 C11 26.5(5) . .
C1 N1 C8 C10 77.6(5) . .
Ge1 N1 C8 C10 -92.1(4) . .
C1 N1 C8 C12 -47.8(5) . .
Ge1 N1 C8 C12 142.5(3) . .
C7 N2 C9 C15 -49.2(5) . .
Ge1 N2 C9 C15 133.0(3) . .
C7 N2 C9 C13 -165.7(4) . .
Ge1 N2 C9 C13 16.5(5) . .
C7 N2 C9 C14 77.2(5) . .
Ge1 N2 C9 C14 -100.5(3) . .
N2 Ge1 C16 C18 49.1(4) . .
N1 Ge1 C16 C18 -41.9(4) . .
Se1 Ge1 C16 C18 -174.1(3) . .
N2 Ge1 C16 C17 -129.4(3) . .
N1 Ge1 C16 C17 139.6(3) . .
Se1 Ge1 C16 C17 7.3(4) . .
C18 C16 C17 C19 0.0(6) . .
Ge1 C16 C17 C19 178.5(3) . .
C17 C16 C18 C20 -0.3(6) . .
Ge1 C16 C18 C20 -178.8(3) . .
C16 C17 C19 C21 0.4(6) . .
C16 C18 C20 C21 0.2(7) . .
C18 C20 C21 C19 0.3(7) . .
C17 C19 C21 C20 -0.6(7) . .
